data_7116371
loop_
_publ_author_name
'Ming Liu'
'Martin Nieger'
'Andreas Schmidt'

_publ_section_title
;
 Mesomericbetaine - N-heterocyclic carbene interconversions of
 1,2,4-triazolium-phenolates. Sulfur, selenium, and borane adduct
 formation
;
_journal_name_full Chem.Commun.
_journal_page_first 477
_journal_paper_doi 10.1039/C4cc08032G
_journal_volume 51
_journal_year 2015
_chemical_formula_moiety 'C15 H13 N3 O, H2 O'
_chemical_formula_sum 'C15 H15 N3 O2'
_chemical_formula_weight 269.30
_chemical_name_systematic
;
 4-methyl-2-(1-phenyl-4H-1,2,4-triazol-1-ium-4-yl)phenolate hydrate
;
_space_group_crystal_system monoclinic
_space_group_IT_number 9
_space_group_name_Hall 'C -2yc'
_space_group_name_H-M_alt 'C 1 c 1'
_symmetry_space_group_name_Hall 'C -2yc'
_symmetry_space_group_name_H-M 'C 1 c 1'
_atom_sites_solution_hydrogens difmap
_atom_sites_solution_primary direct
_atom_sites_solution_secondary difmap
_audit_creation_method SHELXL-2013
_cell_angle_alpha 90
_cell_angle_beta 112.829(5)
_cell_angle_gamma 90
_cell_formula_units_Z 4
_cell_length_a 19.9626(9)
_cell_length_b 4.6037(2)
_cell_length_c 15.3349(6)
_cell_measurement_reflns_used 85
_cell_measurement_temperature 123(2)
_cell_measurement_theta_max 25.0
_cell_measurement_theta_min 2.5
_cell_volume 1298.91(11)
_computing_cell_refinement EVALCCD
_computing_data_collection Collect
_computing_data_reduction EVALCCD
_computing_molecular_graphics Shelxtl-Plus
_computing_publication_material publCIF
_computing_structure_refinement 'SHELXL-2013 (Sheldrick, 2013)'
_computing_structure_solution SHELXS-97
_diffrn_ambient_temperature 123(2)
_diffrn_measured_fraction_theta_full 0.997
_diffrn_measured_fraction_theta_max 0.999
_diffrn_measurement_device_type 'Bruker-Nonius KappaCCD'
_diffrn_measurement_method 'rotation in \f and \w, 2\%'
_diffrn_radiation_type MoK\a
_diffrn_radiation_wavelength 0.71073
_diffrn_reflns_av_R_equivalents 0.0224
_diffrn_reflns_av_unetI/netI 0.0259
_diffrn_reflns_Laue_measured_fraction_full 0.997
_diffrn_reflns_Laue_measured_fraction_max 0.999
_diffrn_reflns_limit_h_max 25
_diffrn_reflns_limit_h_min -25
_diffrn_reflns_limit_k_max 5
_diffrn_reflns_limit_k_min -5
_diffrn_reflns_limit_l_max 19
_diffrn_reflns_limit_l_min -19
_diffrn_reflns_number 7555
_diffrn_reflns_point_group_measured_fraction_full 0.991
_diffrn_reflns_point_group_measured_fraction_max 0.981
_diffrn_reflns_theta_full 25.242
_diffrn_reflns_theta_max 27.488
_diffrn_reflns_theta_min 2.882
_diffrn_source 'fine-focus sealed tube'
_exptl_absorpt_coefficient_mu 0.094
_exptl_absorpt_correction_T_max 0.9803
_exptl_absorpt_correction_T_min 0.9206
_exptl_absorpt_correction_type multi-scan
_exptl_absorpt_process_details 'SADABS (Sheldrick, 2008)'
_exptl_crystal_colour yellow
_exptl_crystal_density_diffrn 1.377
_exptl_crystal_description blocks
_exptl_crystal_F_000 568
_exptl_crystal_size_max 0.600
_exptl_crystal_size_mid 0.300
_exptl_crystal_size_min 0.250
_refine_diff_density_max 0.160
_refine_diff_density_min -0.214
_refine_diff_density_rms 0.035
_refine_ls_abs_structure_details
;
 Flack x determined using 1299 quotients [(I+)-(I-)]/[(I+)+(I-)]
 (Parsons and Flack (2004), Acta Cryst. A60, s61).
 Determination of absolute structure using Bayesian statistics 
 on Bijvoet differences (Hooft, Straver and Spek, 2008): 
 Hooft's y = -0.1(4) (Platon: Spek, 2009).
;
_refine_ls_abs_structure_Flack 0.0(4)
_refine_ls_extinction_method none
_refine_ls_goodness_of_fit_ref 1.042
_refine_ls_hydrogen_treatment mixed
_refine_ls_matrix_type full
_refine_ls_number_parameters 188
_refine_ls_number_reflns 2901
_refine_ls_number_restraints 5
_refine_ls_restrained_S_all 1.041
_refine_ls_R_factor_all 0.0310
_refine_ls_R_factor_gt 0.0288
_refine_ls_shift/su_max 0.000
_refine_ls_shift/su_mean 0.000
_refine_ls_structure_factor_coef Fsqd
_refine_ls_weighting_details
;
 w=1/[\s^2^(Fo^2^)+(0.0381P)^2^+0.4096P]
 where P=(Fo^2^+2Fc^2^)/3
;
_refine_ls_weighting_scheme calc
_refine_ls_wR_factor_gt 0.0694
_refine_ls_wR_factor_ref 0.0704
_reflns_Friedel_coverage 0.964
_reflns_Friedel_fraction_full 0.985
_reflns_Friedel_fraction_max 0.964
_reflns_number_gt 2770
_reflns_number_total 2901
_reflns_threshold_expression 'I > 2\s(I)'
_cod_data_source_file c4cc08032g2.cif
_cod_data_source_block schm68_m_compound_4b
_cod_database_code 7116371
_shelx_space_group_comment
;
The symmetry employed for this shelxl refinement is uniquely defined
by the following loop, which should always be used as a source of
symmetry information in preference to the above space-group names.
They are only intended as comments.
;
_shelx_estimated_absorpt_t_min 0.946
_shelx_estimated_absorpt_t_max 0.977
_shelxl_version_number 2013-2

loop_
_space_group_symop_operation_xyz
'x, y, z'
'x, -y, z+1/2'
'x+1/2, y+1/2, z'
'x+1/2, -y+1/2, z+1/2'

loop_
_atom_site_label
_atom_site_type_symbol
_atom_site_fract_x
_atom_site_fract_y
_atom_site_fract_z
_atom_site_U_iso_or_equiv
_atom_site_adp_type
_atom_site_occupancy
_atom_site_site_symmetry_order
_atom_site_calc_flag
_atom_site_refinement_flags_posn
_atom_site_refinement_flags_adp
N1 N 0.43111(8) 0.6646(3) 0.65953(10) 0.0159(3) Uani 1 1 d . .
N2 N 0.41083(9) 0.6116(4) 0.73392(11) 0.0215(4) Uani 1 1 d . .
C3 C 0.45667(11) 0.4130(4) 0.78303(14) 0.0211(4) Uani 1 1 d . .
H3 H 0.4566 0.3300 0.8397 0.025 Uiso 1 1 calc R U
N4 N 0.50506(8) 0.3385(3) 0.74278(11) 0.0150(3) Uani 1 1 d . .
C5 C 0.48730(10) 0.5020(4) 0.66483(13) 0.0158(4) Uani 1 1 d . .
H5 H 0.5107 0.5015 0.6214 0.019 Uiso 1 1 calc R U
C6 C 0.39351(10) 0.8748(4) 0.58817(13) 0.0166(4) Uani 1 1 d . .
C7 C 0.33206(10) 1.0092(4) 0.59062(14) 0.0202(4) Uani 1 1 d . .
H7 H 0.3149 0.9631 0.6387 0.024 Uiso 1 1 calc R U
C8 C 0.29625(11) 1.2122(5) 0.52139(15) 0.0236(4) Uani 1 1 d . .
H8 H 0.2542 1.3069 0.5222 0.028 Uiso 1 1 calc R U
C9 C 0.32128(11) 1.2783(4) 0.45097(14) 0.0223(4) Uani 1 1 d . .
H9 H 0.2964 1.4178 0.4039 0.027 Uiso 1 1 calc R U
C10 C 0.38268(11) 1.1401(4) 0.44944(14) 0.0215(4) Uani 1 1 d . .
H10 H 0.3995 1.1836 0.4008 0.026 Uiso 1 1 calc R U
C11 C 0.41954(10) 0.9384(4) 0.51884(14) 0.0197(4) Uani 1 1 d . .
H11 H 0.4620 0.8455 0.5187 0.024 Uiso 1 1 calc R U
C12 C 0.56308(10) 0.1264(4) 0.77436(13) 0.0157(4) Uani 1 1 d . .
C13 C 0.59977(10) 0.0709(4) 0.71511(13) 0.0176(4) Uani 1 1 d . .
H13 H 0.5859 0.1709 0.6565 0.021 Uiso 1 1 calc R U
C14 C 0.65616(10) -0.1283(4) 0.74066(15) 0.0208(4) Uani 1 1 d . .
C15 C 0.67419(10) -0.2706(4) 0.82703(14) 0.0209(4) Uani 1 1 d . .
H15 H 0.7121 -0.4107 0.8456 0.025 Uiso 1 1 calc R U
C16 C 0.63854(10) -0.2138(4) 0.88640(13) 0.0198(4) Uani 1 1 d . .
H16 H 0.6533 -0.3144 0.9450 0.024 Uiso 1 1 calc R U
C17 C 0.58055(10) -0.0104(4) 0.86315(13) 0.0163(4) Uani 1 1 d . .
O18 O 0.54676(7) 0.0393(3) 0.91935(9) 0.0204(3) Uani 1 1 d . .
C19 C 0.69699(12) -0.1858(5) 0.67759(15) 0.0282(5) Uani 1 1 d . .
H19A H 0.6733 -0.0826 0.6175 0.042 Uiso 1 1 calc R U
H19B H 0.6970 -0.3948 0.6655 0.042 Uiso 1 1 calc R U
H19C H 0.7472 -0.1173 0.7089 0.042 Uiso 1 1 calc R U
O1W O 0.54899(9) 0.4593(3) 0.51717(10) 0.0235(3) Uani 1 1 d D .
H1W1 H 0.5473(15) 0.301(4) 0.4871(19) 0.035 Uiso 1 1 d D U
H1W2 H 0.5575(15) 0.605(4) 0.4893(19) 0.035 Uiso 1 1 d D U

loop_
_atom_site_aniso_label
_atom_site_aniso_U_11
_atom_site_aniso_U_22
_atom_site_aniso_U_33
_atom_site_aniso_U_23
_atom_site_aniso_U_13
_atom_site_aniso_U_12
N1 0.0178(8) 0.0167(8) 0.0148(7) -0.0012(6) 0.0082(6) -0.0006(6)
N2 0.0218(8) 0.0294(9) 0.0157(8) 0.0017(7) 0.0098(7) 0.0040(7)
C3 0.0221(9) 0.0270(10) 0.0169(9) -0.0010(8) 0.0107(8) 0.0013(8)
N4 0.0165(7) 0.0153(7) 0.0141(7) -0.0022(6) 0.0070(6) -0.0009(6)
C5 0.0186(9) 0.0126(8) 0.0168(9) -0.0019(7) 0.0077(7) -0.0014(6)
C6 0.0172(9) 0.0142(8) 0.0162(8) -0.0010(7) 0.0041(7) -0.0012(7)
C7 0.0199(9) 0.0213(9) 0.0204(10) -0.0023(8) 0.0089(8) 0.0009(8)
C8 0.0182(10) 0.0222(9) 0.0288(11) -0.0022(8) 0.0073(9) 0.0030(8)
C9 0.0224(10) 0.0174(9) 0.0211(9) 0.0001(8) 0.0018(8) -0.0006(8)
C10 0.0239(10) 0.0202(9) 0.0189(9) 0.0006(8) 0.0067(8) -0.0026(8)
C11 0.0199(10) 0.0204(9) 0.0202(9) -0.0015(8) 0.0092(8) 0.0007(7)
C12 0.0150(8) 0.0139(9) 0.0176(8) -0.0021(7) 0.0056(7) -0.0006(7)
C13 0.0180(9) 0.0200(9) 0.0154(9) -0.0012(8) 0.0070(7) -0.0013(8)
C14 0.0176(9) 0.0211(10) 0.0249(10) -0.0036(8) 0.0097(8) -0.0010(7)
C15 0.0184(9) 0.0177(9) 0.0248(10) -0.0005(8) 0.0063(8) 0.0011(7)
C16 0.0222(10) 0.0167(9) 0.0186(9) 0.0021(7) 0.0059(8) 0.0001(7)
C17 0.0195(9) 0.0133(8) 0.0166(9) -0.0024(7) 0.0076(7) -0.0045(7)
O18 0.0292(8) 0.0170(6) 0.0194(7) 0.0013(6) 0.0142(6) 0.0024(6)
C19 0.0235(10) 0.0360(12) 0.0301(11) 0.0007(9) 0.0158(9) 0.0061(9)
O1W 0.0383(8) 0.0180(7) 0.0216(8) 0.0008(6) 0.0196(7) 0.0006(6)

loop_
_atom_type_symbol
_atom_type_description
_atom_type_scat_dispersion_real
_atom_type_scat_dispersion_imag
_atom_type_scat_source
C C 0.0033 0.0016 'International Tables Vol C Tables 4.2.6.8 and 6.1.1.4'
H H 0.0000 0.0000 'International Tables Vol C Tables 4.2.6.8 and 6.1.1.4'
N N 0.0061 0.0033 'International Tables Vol C Tables 4.2.6.8 and 6.1.1.4'
O O 0.0106 0.0060 'International Tables Vol C Tables 4.2.6.8 and 6.1.1.4'

loop_
_geom_angle_atom_site_label_1
_geom_angle_atom_site_label_2
_geom_angle_atom_site_label_3
_geom_angle
C5 N1 N2 111.36(15)
C5 N1 C6 127.42(16)
N2 N1 C6 121.22(15)
C3 N2 N1 103.74(15)
N2 C3 N4 111.87(17)
N2 C3 H3 124.1
N4 C3 H3 124.1
C5 N4 C3 105.75(15)
C5 N4 C12 125.34(15)
C3 N4 C12 128.91(16)
N1 C5 N4 107.29(16)
N1 C5 H5 126.4
N4 C5 H5 126.4
C11 C6 C7 121.73(18)
C11 C6 N1 119.16(16)
C7 C6 N1 119.10(16)
C8 C7 C6 118.59(19)
C8 C7 H7 120.7
C6 C7 H7 120.7
C7 C8 C9 120.59(19)
C7 C8 H8 119.7
C9 C8 H8 119.7
C8 C9 C10 119.94(19)
C8 C9 H9 120.0
C10 C9 H9 120.0
C11 C10 C9 120.12(19)
C11 C10 H10 119.9
C9 C10 H10 119.9
C6 C11 C10 119.02(18)
C6 C11 H11 120.5
C10 C11 H11 120.5
C13 C12 C17 123.34(17)
C13 C12 N4 117.40(17)
C17 C12 N4 119.25(16)
C14 C13 C12 120.77(18)
C14 C13 H13 119.6
C12 C13 H13 119.6
C13 C14 C15 117.50(18)
C13 C14 C19 121.05(19)
C15 C14 C19 121.44(18)
C16 C15 C14 121.90(18)
C16 C15 H15 119.1
C14 C15 H15 119.1
C15 C16 C17 122.47(17)
C15 C16 H16 118.8
C17 C16 H16 118.8
O18 C17 C12 124.04(17)
O18 C17 C16 121.94(16)
C12 C17 C16 114.01(16)
C14 C19 H19A 109.5
C14 C19 H19B 109.5
H19A C19 H19B 109.5
C14 C19 H19C 109.5
H19A C19 H19C 109.5
H19B C19 H19C 109.5
H1W1 O1W H1W2 112(2)

loop_
_geom_bond_atom_site_label_1
_geom_bond_atom_site_label_2
_geom_bond_distance
N1 C5 1.325(2)
N1 N2 1.372(2)
N1 C6 1.435(2)
N2 C3 1.306(3)
C3 N4 1.376(2)
C3 H3 0.9500
N4 C5 1.339(2)
N4 C12 1.447(2)
C5 H5 0.9500
C6 C11 1.384(3)
C6 C7 1.387(3)
C7 C8 1.387(3)
C7 H7 0.9500
C8 C9 1.388(3)
C8 H8 0.9500
C9 C10 1.389(3)
C9 H9 0.9500
C10 C11 1.389(3)
C10 H10 0.9500
C11 H11 0.9500
C12 C13 1.394(3)
C12 C17 1.416(3)
C13 C14 1.386(3)
C13 H13 0.9500
C14 C15 1.394(3)
C14 C19 1.510(3)
C15 C16 1.381(3)
C15 H15 0.9500
C16 C17 1.423(3)
C16 H16 0.9500
C17 O18 1.304(2)
C19 H19A 0.9800
C19 H19B 0.9800
C19 H19C 0.9800
O1W H1W1 0.85(2)
O1W H1W2 0.85(2)

loop_
_geom_hbond_atom_site_label_D
_geom_hbond_atom_site_label_H
_geom_hbond_atom_site_label_A
_geom_hbond_distance_DH
_geom_hbond_distance_HA
_geom_hbond_distance_DA
_geom_hbond_angle_DHA
_geom_hbond_site_symmetry_A
C3 H3 O18 0.95 2.19 2.765(2) 117.6 .
C5 H5 O1W 0.95 2.03 2.974(2) 171.6 .
C11 H11 O1W 0.95 2.49 3.405(2) 161.2 .
C13 H13 O1W 0.95 2.38 3.324(2) 174.6 .
O1W H1W1 O18 0.85(2) 1.88(2) 2.733(2) 177(3) 2_554
O1W H1W2 O18 0.85(2) 1.92(2) 2.744(2) 163(3) 2_564

loop_
_geom_torsion_atom_site_label_1
_geom_torsion_atom_site_label_2
_geom_torsion_atom_site_label_3
_geom_torsion_atom_site_label_4
_geom_torsion
C5 N1 N2 C3 0.0(2)
C6 N1 N2 C3 -179.73(16)
N1 N2 C3 N4 0.0(2)
N2 C3 N4 C5 0.0(2)
N2 C3 N4 C12 -179.06(17)
N2 N1 C5 N4 0.1(2)
C6 N1 C5 N4 179.72(15)
C3 N4 C5 N1 0.0(2)
C12 N4 C5 N1 179.08(15)
C5 N1 C6 C11 -4.9(3)
N2 N1 C6 C11 174.70(18)
C5 N1 C6 C7 175.18(19)
N2 N1 C6 C7 -5.2(2)
C11 C6 C7 C8 0.0(3)
N1 C6 C7 C8 179.90(17)
C6 C7 C8 C9 0.3(3)
C7 C8 C9 C10 0.1(3)
C8 C9 C10 C11 -0.7(3)
C7 C6 C11 C10 -0.6(3)
N1 C6 C11 C10 179.47(17)
C9 C10 C11 C6 1.0(3)
C5 N4 C12 C13 -5.4(3)
C3 N4 C12 C13 173.52(18)
C5 N4 C12 C17 173.72(18)
C3 N4 C12 C17 -7.4(3)
C17 C12 C13 C14 0.6(3)
N4 C12 C13 C14 179.72(17)
C12 C13 C14 C15 0.3(3)
C12 C13 C14 C19 -178.95(19)
C13 C14 C15 C16 -1.1(3)
C19 C14 C15 C16 178.19(19)
C14 C15 C16 C17 0.9(3)
C13 C12 C17 O18 179.98(17)
N4 C12 C17 O18 0.9(3)
C13 C12 C17 C16 -0.8(3)
N4 C12 C17 C16 -179.88(16)
C15 C16 C17 O18 179.28(18)
C15 C16 C17 C12 0.0(3)
